data_7008249
loop_
_publ_author_name
'Constable, Edwin C.'
'Figgemeier, Egbert'
'Hougen, Inger Annette'
'Housecroft, Catherine E.'
'Neuburger, Markus'
'Schaffner, Silvia'
'Whall, Louise A.'

_publ_section_title
;
 Hairpin helicates: a missing link between double-helicates and trefoil
 knots.
;
_journal_issue 7
_journal_name_full 'Dalton transactions (Cambridge, England : 2003)'
_journal_page_first 1168
_journal_page_last 1175
_journal_paper_doi 10.1039/b500209E
_journal_year 2005
_chemical_compound_source
;
?
;
_chemical_formula_moiety ' C17 H15 N1 O3 '
_chemical_formula_sum 'C17 H15 N O3'
_chemical_formula_weight 281.31
_chemical_melting_point ?
_chemical_name_systematic
;
?
;
_space_group_IT_number 14
_symmetry_cell_setting monoclinic
_symmetry_space_group_name_Hall '-P 2ybc'
_symmetry_space_group_name_H-M 'P 1 21/c 1'
_atom_sites_solution_hydrogens geom
_atom_sites_solution_primary direct
_audit_creation_date 02-15-07
_audit_creation_method CRYSTALS_ver_12-03-99
_cell_angle_alpha 90
_cell_angle_beta 90.73(4)
_cell_angle_gamma 90
_cell_formula_units_Z 4
_cell_length_a 12.394(7)
_cell_length_b 4.032(4)
_cell_length_c 28.900(16)
_cell_measurement_reflns_used 0
_cell_measurement_temperature 293
_cell_measurement_theta_max 0
_cell_measurement_theta_min 0
_cell_volume 1444.1(18)
_computing_cell_refinement
;
Denzo/Scalepack (Otwinowski & Minor, 1996)
;
_computing_data_collection
;
COLLECT (Nonius BV, 1997)
;
_computing_data_reduction
;
Denzo/Scalepack (Otwinowski & Minor, 1996)
;
_computing_molecular_graphics
;
CAMERON (Watkin et al 1996)
;
_computing_publication_material
;
CRYSTALS (Watkin et al 2001)
;
_computing_structure_refinement
;
CRYSTALS (Watkin et al 2001)
;
_computing_structure_solution
;
SIR97 (Altomare et al, 1999)
;
_diffrn_ambient_temperature 293
_diffrn_measured_fraction_theta_max 0.979
_diffrn_measurement_device_type
;
Enraf Nonius Kappa CCD
;
_diffrn_measurement_method '\f & \w scans'
_diffrn_radiation_monochromator graphite
_diffrn_radiation_type 'Mo K\a'
_diffrn_radiation_wavelength 0.71073
_diffrn_reflns_av_R_equivalents 0.14
_diffrn_reflns_limit_h_max 11
_diffrn_reflns_limit_h_min -14
_diffrn_reflns_limit_k_max 4
_diffrn_reflns_limit_k_min -3
_diffrn_reflns_limit_l_max 34
_diffrn_reflns_limit_l_min -34
_diffrn_reflns_number 5667
_diffrn_reflns_theta_max 25.01
_diffrn_reflns_theta_min 4.31
_diffrn_standards_decay_% 0.00
_diffrn_standards_interval_count 0
_diffrn_standards_interval_time 0
_diffrn_standards_number 0
_exptl_absorpt_coefficient_mu 0.089
_exptl_absorpt_correction_T_max 1.00
_exptl_absorpt_correction_T_min 0.99
_exptl_absorpt_correction_type multi-scan
_exptl_crystal_colour ' colorless '
_exptl_crystal_density_diffrn 1.294
_exptl_crystal_density_meas ?
_exptl_crystal_description ' plate '
_exptl_crystal_F_000 592.290
_exptl_crystal_size_max 0.33
_exptl_crystal_size_mid 0.08
_exptl_crystal_size_min 0.03
_refine_diff_density_max 0.24
_refine_diff_density_min -0.20
_refine_ls_extinction_coef 193.8(522)
_refine_ls_extinction_method 'Larson 1970 Crystallographic Computing eq 22'
_refine_ls_goodness_of_fit_ref 1.0558
_refine_ls_hydrogen_treatment noref
_refine_ls_matrix_type full
_refine_ls_number_parameters 191
_refine_ls_number_reflns 1877
_refine_ls_R_factor_gt 0.0725
_refine_ls_shift/su_max 0.000378
_refine_ls_structure_factor_coef F
_refine_ls_weighting_details
;
Chebychev polynomial with 5 parameters, Carruthers & Watkin , 1979,
1.55     1.26     1.46    0.447    0.363
;
_refine_ls_weighting_scheme calc
_refine_ls_wR_factor_ref 0.0579
_reflns_limit_h_max 14
_reflns_limit_h_min -14
_reflns_limit_k_max 4
_reflns_limit_k_min 0
_reflns_limit_l_max 34
_reflns_limit_l_min 0
_reflns_number_gt 1877
_reflns_number_total 2494
_reflns_threshold_expression >1.00\s(I)
_cod_data_source_file b500209E.txt
_cod_data_source_block h2
_cod_depositor_comments
;
The following automatic conversions were performed:
'_symmetry_cell_setting' value 'Monoclinic ' changed to 'monoclinic'
according to '/home/adriana/struct/CIF-dictionaries/cif_core.dic'
dictionary named 'cif_core.dic' version 2.4.1 from 2010-06-29.

Automatic conversion script
Id: cif_fix_enum 1555 2011-01-17 13:19:09Z saulius 

The following automatic conversions were performed:

'_chemical_melting_point' value 'not measured' was changed to '?' -
the value is undefined or not given.

Automatic conversion script
Id: cif_fix_values 1569 2011-02-09 13:29:24Z adriana 
;
_cod_original_cell_volume 1444.3
_cod_original_sg_symbol_H-M 'P 21/c'
_cod_original_formula_sum ' C17 H15 N1 O3 '
_cod_database_code 7008249

loop_
_symmetry_equiv_pos_as_xyz
x,y,z
-x,-y,-z
-x,y+1/2,-z+1/2
x,-y+1/2,z+1/2

loop_
_atom_site_label
_atom_site_type_symbol
_atom_site_fract_x
_atom_site_fract_y
_atom_site_fract_z
_atom_site_U_iso_or_equiv
_atom_site_occupancy
_atom_site_adp_type
O1 O 0.6830(2) -0.4135(7) 0.52155(7) 0.1126 1.0000 Uani
C1 C 0.7284(3) -0.2450(9) 0.4933(1) 0.0826 1.0000 Uani
C2 C 0.8464(3) -0.1803(12) 0.49621(13) 0.1209 1.0000 Uani
C3 C 0.6671(2) -0.1034(7) 0.45362(8) 0.0660 1.0000 Uani
N1 N 0.72333(15) 0.0678(6) 0.42247(6) 0.0616 1.0000 Uani
C4 C 0.5569(2) -0.1489(8) 0.4498(1) 0.0748 1.0000 Uani
C5 C 0.5030(2) -0.0162(8) 0.4128(1) 0.0784 1.0000 Uani
C6 C 0.5595(2) 0.1605(8) 0.38059(9) 0.0717 1.0000 Uani
C7 C 0.66977(19) 0.1952(7) 0.38622(8) 0.0594 1.0000 Uani
C8 C 0.7333(2) 0.3845(8) 0.35164(8) 0.0637 1.0000 Uani
O2 O 0.68696(14) 0.5176(6) 0.31924(6) 0.0845 1.0000 Uani
C9 C 0.85063(19) 0.3980(7) 0.35781(8) 0.0631 1.0000 Uani
C10 C 0.9118(2) 0.5705(7) 0.32937(8) 0.0607 1.0000 Uani
C11 C 1.02854(19) 0.5961(7) 0.32991(7) 0.0575 1.0000 Uani
C12 C 1.0937(2) 0.4735(7) 0.36541(8) 0.0685 1.0000 Uani
C13 C 1.2035(2) 0.4898(8) 0.36315(8) 0.0733 1.0000 Uani
C14 C 1.2520(2) 0.6281(7) 0.32497(8) 0.0624 1.0000 Uani
C15 C 1.1904(2) 0.7547(7) 0.28967(8) 0.0632 1.0000 Uani
C16 C 1.0795(2) 0.7409(7) 0.29294(8) 0.0618 1.0000 Uani
O3 O 1.36202(14) 0.6215(6) 0.32529(6) 0.0799 1.0000 Uani
C17 C 1.4150(2) 0.7652(9) 0.28687(9) 0.0825 1.0000 Uani
H21 H 0.8680(3) -0.0364(12) 0.46969(13) 0.1395 1.0000 Uiso
H22 H 0.8638(3) -0.0649(12) 0.52601(13) 0.1395 1.0000 Uiso
H23 H 0.8868(3) -0.3948(12) 0.49485(13) 0.1395 1.0000 Uiso
H41 H 0.5173(2) -0.2773(8) 0.4739(1) 0.0853 1.0000 Uiso
H51 H 0.4233(2) -0.0478(8) 0.4092(1) 0.0893 1.0000 Uiso
H61 H 0.5215(2) 0.2624(8) 0.35338(9) 0.0820 1.0000 Uiso
H91 H 0.88533(19) 0.2736(7) 0.38397(8) 0.0723 1.0000 Uiso
H101 H 0.8728(2) 0.6986(7) 0.30468(8) 0.0694 1.0000 Uiso
H121 H 1.0594(2) 0.3695(7) 0.39298(8) 0.0793 1.0000 Uiso
H131 H 1.2489(2) 0.4009(8) 0.38918(8) 0.0850 1.0000 Uiso
H151 H 1.2250(2) 0.8550(7) 0.26192(8) 0.0719 1.0000 Uiso
H161 H 1.0344(2) 0.8400(7) 0.26754(8) 0.0699 1.0000 Uiso
H171 H 1.4949(2) 0.7449(9) 0.29138(9) 0.0954 1.0000 Uiso
H172 H 1.3950(2) 1.0048(9) 0.28426(9) 0.0954 1.0000 Uiso
H173 H 1.3926(2) 0.6465(9) 0.25793(9) 0.0954 1.0000 Uiso

loop_
_atom_site_aniso_label
_atom_site_aniso_U_11
_atom_site_aniso_U_22
_atom_site_aniso_U_33
_atom_site_aniso_U_23
_atom_site_aniso_U_13
_atom_site_aniso_U_12
O1 0.1288(19) 0.134(2) 0.0755(13) 0.0280(15) 0.0109(13) -0.0160(17)
C1 0.099(2) 0.087(2) 0.0615(16) 0.0043(17) 0.0039(16) -0.0042(19)
C2 0.100(3) 0.150(4) 0.112(3) 0.049(3) -0.029(2) -0.011(3)
C3 0.0727(17) 0.0697(18) 0.0556(14) -0.0085(14) 0.0086(12) -0.0047(15)
N1 0.0606(12) 0.0691(15) 0.0553(11) -0.0060(11) 0.004(1) 0.0027(11)
C4 0.0750(18) 0.081(2) 0.0692(16) -0.0134(16) 0.0156(14) -0.0129(16)
C5 0.0584(15) 0.091(2) 0.0864(19) -0.0160(18) 0.0055(15) -0.0075(15)
C6 0.0619(16) 0.084(2) 0.0698(16) -0.0102(16) -0.0016(13) 0.0031(15)
C7 0.0581(15) 0.0670(18) 0.0531(13) -0.0109(13) 0.0040(11) 0.0060(13)
C8 0.0645(15) 0.0759(19) 0.0506(13) -0.0063(14) 0.0006(12) 0.0096(14)
O2 0.0739(12) 0.1149(18) 0.0646(11) 0.0138(12) -0.0042(9) 0.0135(12)
C9 0.0630(15) 0.0729(18) 0.0534(13) 0.0018(14) 0.0022(12) 0.0045(14)
C10 0.0643(15) 0.0673(17) 0.0503(12) -0.0019(13) 0.0001(11) 0.0060(14)
C11 0.0642(15) 0.0610(16) 0.0473(12) -0.0009(12) -0.0003(11) -0.0000(13)
C12 0.0725(17) 0.087(2) 0.0458(12) 0.0142(14) 0.0014(11) -0.0047(15)
C13 0.0687(17) 0.097(2) 0.0545(14) 0.0166(15) -0.0095(12) 0.0003(16)
C14 0.0646(15) 0.0693(18) 0.0531(13) 0.0015(13) -0.0029(12) -0.0034(14)
C15 0.0715(16) 0.0685(18) 0.0497(13) 0.0059(13) 0.0023(12) -0.0059(14)
C16 0.0683(16) 0.0661(17) 0.0508(13) 0.0057(13) -0.0040(11) -0.0008(14)
O3 0.0603(11) 0.1098(16) 0.0695(11) 0.0157(12) 0.0002(8) -0.0011(11)
C17 0.0676(17) 0.100(2) 0.0800(18) 0.0129(18) 0.0109(14) 0.0004(17)

loop_
_atom_type_symbol
_atom_type_scat_dispersion_real
_atom_type_scat_dispersion_imag
_atom_type_scat_Cromer_Mann_a1
_atom_type_scat_Cromer_Mann_b1
_atom_type_scat_Cromer_Mann_a2
_atom_type_scat_Cromer_Mann_b2
_atom_type_scat_Cromer_Mann_a3
_atom_type_scat_Cromer_Mann_b3
_atom_type_scat_Cromer_Mann_a4
_atom_type_scat_Cromer_Mann_b4
_atom_type_scat_Cromer_Mann_c
_atom_type_scat_source
'C   ' 0.0033 0.0016 2.3100 20.8439 1.0200 10.2075 1.5886 0.5687 0.8650 51.6512 0.2156 International_Tables_Vol_IV_Table_2.2B
'H   ' 0.0000 0.0000 0.4930 10.5109 0.3229 26.1257 0.1402 3.1424 0.0408 57.7997 0.0030 International_Tables_Vol_IV_Table_2.2B
'N   ' 0.0061 0.0033 12.2126 0.0057 3.1322 9.8933 2.0125 28.9975 1.1663 0.5826 -11.5290 International_Tables_Vol_IV_Table_2.2B
'O   ' 0.0106 0.0060 3.0485 13.2771 2.2868 5.7011 1.5463 0.3239 0.8670 32.9089 0.2508 International_Tables_Vol_IV_Table_2.2B

loop_
_geom_angle_atom_site_label_1
_geom_angle_site_symmetry_1
_geom_angle_atom_site_label_2
_geom_angle_site_symmetry_2
_geom_angle_atom_site_label_3
_geom_angle_site_symmetry_3
_geom_angle
_geom_angle_publ_flag
O1 . C1 . C2 . 121.9(3) yes
O1 . C1 . C3 . 120.1(3) yes
C2 . C1 . C3 . 118.0(3) yes
C1 . C2 . H21 . 109.33(18) no
C1 . C2 . H22 . 109.3(2) no
H21 . C2 . H22 . 109.476 no
C1 . C2 . H23 . 109.7(2) no
H21 . C2 . H23 . 109.476 no
H22 . C2 . H23 . 109.476 no
C1 . C3 . N1 . 117.0(2) yes
C1 . C3 . C4 . 120.4(3) yes
N1 . C3 . C4 . 122.6(3) yes
C3 . N1 . C7 . 117.9(2) yes
C3 . C4 . C5 . 118.9(3) yes
C3 . C4 . H41 . 120.50(18) no
C5 . C4 . H41 . 120.56(17) no
C4 . C5 . C6 . 119.2(3) yes
C4 . C5 . H51 . 120.42(17) no
C6 . C5 . H51 . 120.40(17) no
C5 . C6 . C7 . 119.0(3) yes
C5 . C6 . H61 . 120.50(17) no
C7 . C6 . H61 . 120.46(17) no
N1 . C7 . C6 . 122.3(3) yes
N1 . C7 . C8 . 117.5(2) yes
C6 . C7 . C8 . 120.2(2) yes
C7 . C8 . O2 . 119.6(2) yes
C7 . C8 . C9 . 118.0(2) yes
O2 . C8 . C9 . 122.4(2) yes
C8 . C9 . C10 . 121.3(2) yes
C8 . C9 . H91 . 119.37(15) no
C10 . C9 . H91 . 119.31(15) no
C9 . C10 . C11 . 127.6(2) yes
C9 . C10 . H101 . 116.10(15) no
C11 . C10 . H101 . 116.30(14) no
C10 . C11 . C12 . 123.6(2) yes
C10 . C11 . C16 . 119.3(2) yes
C12 . C11 . C16 . 117.1(2) yes
C11 . C12 . C13 . 121.2(2) yes
C11 . C12 . H121 . 119.26(15) no
C13 . C12 . H121 . 119.51(15) no
C12 . C13 . C14 . 120.2(2) yes
C12 . C13 . H131 . 119.87(15) no
C14 . C13 . H131 . 119.98(15) no
C13 . C14 . C15 . 120.2(2) yes
C13 . C14 . O3 . 115.6(2) yes
C15 . C14 . O3 . 124.2(2) yes
C14 . C15 . C16 . 118.8(2) yes
C14 . C15 . H151 . 120.59(15) no
C16 . C15 . H151 . 120.60(14) no
C11 . C16 . C15 . 122.5(2) yes
C11 . C16 . H161 . 118.76(15) no
C15 . C16 . H161 . 118.77(14) no
C14 . O3 . C17 . 117.3(2) yes
O3 . C17 . H171 . 109.35(14) no
O3 . C17 . H172 . 109.64(17) no
H171 . C17 . H172 . 109.476 no
O3 . C17 . H173 . 109.41(15) no
H171 . C17 . H173 . 109.476 no
H172 . C17 . H173 . 109.476 no

loop_
_geom_bond_atom_site_label_1
_geom_bond_site_symmetry_1
_geom_bond_atom_site_label_2
_geom_bond_site_symmetry_2
_geom_bond_distance
_geom_bond_publ_flag
O1 . C1 . 1.206(3) yes
C1 . C2 . 1.487(4) yes
C1 . C3 . 1.483(4) yes
C2 . H21 . 1.000 no
C2 . H22 . 1.000 no
C2 . H23 . 1.000 no
C3 . N1 . 1.337(3) yes
C3 . C4 . 1.382(4) yes
N1 . C7 . 1.336(3) yes
C4 . C5 . 1.363(4) yes
C4 . H41 . 1.000 no
C5 . C6 . 1.372(4) yes
C5 . H51 . 1.000 no
C6 . C7 . 1.381(3) yes
C6 . H61 . 1.000 no
C7 . C8 . 1.491(4) yes
C8 . O2 . 1.217(3) yes
C8 . C9 . 1.464(3) yes
C9 . C10 . 1.323(3) yes
C9 . H91 . 1.000 no
C10 . C11 . 1.451(3) yes
C10 . H101 . 1.000 no
C11 . C12 . 1.389(3) yes
C11 . C16 . 1.378(3) yes
C12 . C13 . 1.365(3) yes
C12 . H121 . 1.000 no
C13 . C14 . 1.381(3) yes
C13 . H131 . 1.000 no
C14 . C15 . 1.366(3) yes
C14 . O3 . 1.363(3) yes
C15 . C16 . 1.380(3) yes
C15 . H151 . 1.000 no
C16 . H161 . 1.000 no
O3 . C17 . 1.421(3) yes
C17 . H171 . 1.000 no
C17 . H172 . 1.000 no
C17 . H173 . 1.000 no

loop_
_cod_related_entry_id
_cod_related_entry_database
_cod_related_entry_code
1 ChemSpider 21176161
